data_4306856
loop_
_publ_author_name
'Ying Wang'
'Bin Ding'
'Peng Cheng'
'Dai-Zheng Liao'
'Shi-Ping Yan'

_publ_section_title
;
Tuned Triazolatesilver(I) Luminescent Complexes from Zero- to
Three-Dimensionality Based on Bi- to Tetratopic Bridged Ligands
;
_journal_name_full 'Inorganic Chemistry'
_journal_page_first 2002
_journal_page_last 2010
_journal_paper_doi 10.1021/ic060855y
_journal_volume 46
_journal_year 2007
_chemical_formula_sum 'C18 H18 Ag B F4 N8 O3'
_chemical_formula_weight 589.08
_chemical_name_systematic
; 
 ? 
;
_space_group_IT_number 2
_symmetry_cell_setting triclinic
_symmetry_space_group_name_Hall '-P 1'
_symmetry_space_group_name_H-M 'P -1'
_atom_sites_solution_hydrogens geom
_atom_sites_solution_primary direct
_atom_sites_solution_secondary difmap
_audit_creation_method SHELXL-97
_cell_angle_alpha 90.998(2)
_cell_angle_beta 108.058(2)
_cell_angle_gamma 115.308(2)
_cell_formula_units_Z 2
_cell_length_a 9.0524(14)
_cell_length_b 10.0477(16)
_cell_length_c 14.264(2)
_cell_measurement_reflns_used 1824
_cell_measurement_temperature 293(2)
_cell_measurement_theta_max 22.38
_cell_measurement_theta_min 2.28
_cell_volume 1098.0(3)
_computing_cell_refinement 'Bruker APEX II'
_computing_data_collection 'Bruker APEX II'
_computing_data_reduction 'Bruker SAINT'
_computing_molecular_graphics 'Bruker SHELXTL'
_computing_publication_material 'Bruker SHELXTL'
_computing_structure_refinement 'SHELXL-97 (Sheldrick, 1997)'
_computing_structure_solution 'SHELXS-97 (Sheldrick, 1990)'
_diffrn_ambient_temperature 293(2)
_diffrn_measured_fraction_theta_full 0.983
_diffrn_measured_fraction_theta_max 0.983
_diffrn_measurement_device_type 'APEX II CCD area detector'
_diffrn_measurement_method 'phi and omega scans'
_diffrn_radiation_monochromator graphite
_diffrn_radiation_source 'fine-focus sealed tube'
_diffrn_radiation_type MoK\a
_diffrn_radiation_wavelength 0.71073
_diffrn_reflns_av_R_equivalents 0.0176
_diffrn_reflns_av_sigmaI/netI 0.0371
_diffrn_reflns_limit_h_max 10
_diffrn_reflns_limit_h_min -10
_diffrn_reflns_limit_k_max 11
_diffrn_reflns_limit_k_min -7
_diffrn_reflns_limit_l_max 16
_diffrn_reflns_limit_l_min -16
_diffrn_reflns_number 5946
_diffrn_reflns_theta_full 25.03
_diffrn_reflns_theta_max 25.03
_diffrn_reflns_theta_min 2.28
_exptl_absorpt_coefficient_mu 0.992
_exptl_absorpt_correction_T_max 1.000000
_exptl_absorpt_correction_T_min 0.673004
_exptl_absorpt_correction_type multi-scan
_exptl_absorpt_process_details SADABS
_exptl_crystal_colour COLORLESS
_exptl_crystal_density_diffrn 1.782
_exptl_crystal_density_meas ?
_exptl_crystal_density_method 'not measured'
_exptl_crystal_description BLOCK
_exptl_crystal_F_000 588
_exptl_crystal_size_max 0.39
_exptl_crystal_size_mid 0.25
_exptl_crystal_size_min 0.16
_refine_diff_density_max 0.474
_refine_diff_density_min -0.305
_refine_diff_density_rms 0.063
_refine_ls_extinction_method none
_refine_ls_goodness_of_fit_ref 1.057
_refine_ls_hydrogen_treatment constr
_refine_ls_matrix_type full
_refine_ls_number_parameters 318
_refine_ls_number_reflns 3806
_refine_ls_number_restraints 3
_refine_ls_restrained_S_all 1.057
_refine_ls_R_factor_all 0.0485
_refine_ls_R_factor_gt 0.0331
_refine_ls_shift/su_max 0.001
_refine_ls_shift/su_mean 0.000
_refine_ls_structure_factor_coef Fsqd
_refine_ls_weighting_details 'calc w=1/[\s^2^(Fo^2^)+(0.0463P)^2^+0.0000P] where P=(Fo^2^+2Fc^2^)/3'
_refine_ls_weighting_scheme calc
_refine_ls_wR_factor_gt 0.0812
_refine_ls_wR_factor_ref 0.0855
_reflns_number_gt 2861
_reflns_number_total 3806
_reflns_threshold_expression >2sigma(I)
_cod_data_source_file ic060855ysi20060517_115513.cif
_cod_data_source_block 41221f
_cod_depositor_comments
;
The following automatic conversions were performed:
'_symmetry_cell_setting' value 'Triclinic' changed to 'triclinic'
according to '/home/saulius/struct/CIF-dictionaries/cif_core.dic'
dictionary named 'cif_core.dic' version 2.4.1 from
2010-06-29.

'_exptl_absorpt_correction_type' value 'MULTI-SCAN' changed
to 'multi-scan' according to
'/home/saulius/struct/CIF-dictionaries/cif_core.dic' dictionary named
'cif_core.dic' version 2.4.1 from 2010-06-29.

Automatic conversion script
Id: cif_fix_enum 1527 2010-12-29 10:47:43Z saulius 

The following automatic conversions were performed:

'_exptl_crystal_density_meas' value 'NONE' was changed to '?' - the
value is perceived as not measured.

Automatic conversion script
Id: cif_fix_values 3008 2015-01-20 13:52:24Z robertas 
;
_cod_database_code 4306856

loop_
_symmetry_equiv_pos_as_xyz
'x, y, z'
'-x, -y, -z'

loop_
_atom_site_label
_atom_site_type_symbol
_atom_site_fract_x
_atom_site_fract_y
_atom_site_fract_z
_atom_site_U_iso_or_equiv
_atom_site_adp_type
_atom_site_occupancy
_atom_site_symmetry_multiplicity
_atom_site_calc_flag
_atom_site_refinement_flags
_atom_site_disorder_assembly
_atom_site_disorder_group
Ag1 Ag 0.51321(4) 0.55322(3) 0.139211(18) 0.05628(13) Uani 1 1 d . . .
O1 O 0.8069(4) -0.1008(3) 0.05160(19) 0.0669(7) Uani 1 1 d . . .
H1 H 0.7781 -0.0336 0.0431 0.100 Uiso 1 1 calc R . .
O2 O 0.6929(4) 0.8079(3) 0.73514(17) 0.0590(7) Uani 1 1 d . . .
H2 H 0.6694 0.8079 0.6748 0.088 Uiso 1 1 calc R . .
N1 N 0.7176(4) 0.0966(3) 0.1056(2) 0.0425(7) Uani 1 1 d . . .
N2 N 0.6564(3) 0.2032(3) 0.08584(18) 0.0389(6) Uani 1 1 d . . .
N3 N 0.5892(4) 0.3562(3) -0.00128(19) 0.0462(7) Uani 1 1 d . . .
N4 N 0.5812(4) 0.3792(3) 0.09203(18) 0.0447(7) Uani 1 1 d . . .
N5 N 0.5506(4) 0.6582(3) 0.28671(19) 0.0440(7) Uani 1 1 d . . .
N6 N 0.5055(4) 0.7699(3) 0.3040(2) 0.0470(7) Uani 1 1 d . . .
N7 N 0.6170(3) 0.7124(3) 0.44692(18) 0.0397(6) Uani 1 1 d . . .
N8 N 0.6671(3) 0.7175(3) 0.55055(18) 0.0422(7) Uani 1 1 d . . .
C1 C 0.9170(5) -0.0267(4) 0.3237(3) 0.0498(9) Uani 1 1 d . . .
H1A H 0.9103 0.0313 0.3723 0.060 Uiso 1 1 calc R . .
C2 C 0.9925(5) -0.1185(4) 0.3515(3) 0.0643(11) Uani 1 1 d . . .
H2A H 1.0387 -0.1221 0.4189 0.077 Uiso 1 1 calc R . .
C3 C 1.0002(6) -0.2056(5) 0.2798(4) 0.0786(13) Uani 1 1 d . . .
H3 H 1.0507 -0.2689 0.2989 0.094 Uiso 1 1 calc R . .
C4 C 0.9344(6) -0.2003(5) 0.1806(3) 0.0745(13) Uani 1 1 d . . .
H4 H 0.9391 -0.2612 0.1329 0.089 Uiso 1 1 calc R . .
C5 C 0.8615(5) -0.1064(4) 0.1505(3) 0.0528(9) Uani 1 1 d . . .
C6 C 0.8492(4) -0.0191(3) 0.2224(2) 0.0406(8) Uani 1 1 d . . .
C7 C 0.7755(4) 0.0832(4) 0.1965(2) 0.0403(8) Uani 1 1 d . . .
H7 H 0.7704 0.1397 0.2466 0.048 Uiso 1 1 calc R . .
C8 C 0.6337(4) 0.2492(4) -0.0023(2) 0.0425(8) Uani 1 1 d . . .
H8 H 0.6476 0.2103 -0.0568 0.051 Uiso 1 1 calc R . .
C9 C 0.6224(4) 0.2872(4) 0.1430(2) 0.0452(8) Uani 1 1 d . . .
H9 H 0.6277 0.2800 0.2087 0.054 Uiso 1 1 calc R . .
C10 C 0.6169(4) 0.6262(3) 0.3727(2) 0.0407(8) Uani 1 1 d . . .
H10 H 0.6578 0.5550 0.3819 0.049 Uiso 1 1 calc R . .
C11 C 0.5465(4) 0.7977(4) 0.4008(2) 0.0455(8) Uani 1 1 d . . .
H11 H 0.5292 0.8675 0.4336 0.055 Uiso 1 1 calc R . .
C12 C 0.7500(4) 0.6452(3) 0.5881(2) 0.0388(7) Uani 1 1 d . . .
H12 H 0.7777 0.5941 0.5469 0.047 Uiso 1 1 calc R . .
C13 C 0.8020(4) 0.6413(3) 0.6947(2) 0.0383(7) Uani 1 1 d . . .
C14 C 0.8858(5) 0.5538(4) 0.7314(3) 0.0492(9) Uani 1 1 d . . .
H14 H 0.9096 0.5029 0.6877 0.059 Uiso 1 1 calc R . .
C15 C 0.9332(5) 0.5420(4) 0.8307(3) 0.0572(10) Uani 1 1 d . . .
H15 H 0.9847 0.4805 0.8535 0.069 Uiso 1 1 calc R . .
C16 C 0.9041(5) 0.6216(4) 0.8966(3) 0.0551(10) Uani 1 1 d . . .
H16 H 0.9380 0.6145 0.9641 0.066 Uiso 1 1 calc R . .
C17 C 0.8255(4) 0.7114(4) 0.8637(2) 0.0502(9) Uani 1 1 d . . .
H17 H 0.8083 0.7658 0.9091 0.060 Uiso 1 1 calc R . .
C18 C 0.7720(4) 0.7207(4) 0.7628(2) 0.0413(8) Uani 1 1 d . . .
B1 B 0.7490(7) 0.2747(5) 0.4386(3) 0.0580(12) Uani 1 1 d . . .
F1 F 0.6017(5) 0.1386(3) 0.4074(3) 0.1325(12) Uani 1 1 d . . .
F2 F 0.8863(4) 0.2554(4) 0.4357(2) 0.1145(11) Uani 1 1 d . . .
F3 F 0.7220(4) 0.3664(3) 0.3733(2) 0.1054(9) Uani 1 1 d . . .
F4 F 0.7732(4) 0.3325(4) 0.52953(19) 0.1060(9) Uani 1 1 d . . .
O3 O 0.6365(4) 0.0510(3) 0.8274(2) 0.0806(9) Uani 1 1 d D . .
H3A H 0.6912 0.0112 0.8089 0.121 Uiso 1 1 d RD . .
H3B H 0.6002 0.1008 0.7871 0.121 Uiso 1 1 d RD . .

loop_
_atom_site_aniso_label
_atom_site_aniso_U_11
_atom_site_aniso_U_22
_atom_site_aniso_U_33
_atom_site_aniso_U_23
_atom_site_aniso_U_13
_atom_site_aniso_U_12
Ag1 0.0888(3) 0.0646(2) 0.03562(17) 0.01115(13) 0.02411(14) 0.05100(19)
O1 0.094(2) 0.0662(19) 0.0572(17) 0.0027(13) 0.0293(15) 0.0500(17)
O2 0.0737(17) 0.0815(19) 0.0419(13) 0.0034(13) 0.0199(13) 0.0537(16)
N1 0.0542(18) 0.0396(16) 0.0419(16) 0.0083(12) 0.0170(13) 0.0284(14)
N2 0.0495(17) 0.0413(16) 0.0340(14) 0.0068(12) 0.0157(12) 0.0270(14)
N3 0.0661(19) 0.0518(17) 0.0347(15) 0.0117(13) 0.0211(13) 0.0366(16)
N4 0.0633(19) 0.0525(17) 0.0295(14) 0.0070(13) 0.0167(13) 0.0361(16)
N5 0.0610(18) 0.0394(15) 0.0369(15) 0.0062(12) 0.0192(13) 0.0262(14)
N6 0.0604(19) 0.0466(17) 0.0459(17) 0.0112(13) 0.0217(14) 0.0326(15)
N7 0.0521(17) 0.0397(15) 0.0339(14) 0.0052(12) 0.0180(12) 0.0247(14)
N8 0.0540(17) 0.0450(16) 0.0329(14) 0.0037(12) 0.0177(12) 0.0255(15)
C1 0.052(2) 0.043(2) 0.053(2) 0.0071(16) 0.0173(17) 0.0211(18)
C2 0.068(3) 0.059(2) 0.068(3) 0.024(2) 0.013(2) 0.038(2)
C3 0.091(3) 0.068(3) 0.096(4) 0.025(3) 0.026(3) 0.059(3)
C4 0.101(3) 0.063(3) 0.085(3) 0.010(2) 0.034(3) 0.059(3)
C5 0.061(2) 0.042(2) 0.063(2) 0.0064(17) 0.0238(19) 0.0281(19)
C6 0.0424(19) 0.0321(17) 0.0476(19) 0.0067(15) 0.0167(15) 0.0165(16)
C7 0.042(2) 0.0362(18) 0.0433(19) 0.0040(14) 0.0183(15) 0.0165(16)
C8 0.057(2) 0.047(2) 0.0316(17) 0.0064(15) 0.0186(15) 0.0294(18)
C9 0.065(2) 0.051(2) 0.0338(17) 0.0121(15) 0.0208(16) 0.0363(19)
C10 0.055(2) 0.0367(18) 0.0343(17) 0.0054(14) 0.0175(15) 0.0236(17)
C11 0.057(2) 0.046(2) 0.0423(19) 0.0057(16) 0.0185(17) 0.0306(18)
C12 0.044(2) 0.0346(17) 0.0406(18) 0.0029(14) 0.0184(15) 0.0180(16)
C13 0.0408(19) 0.0377(18) 0.0311(16) 0.0005(14) 0.0131(14) 0.0130(16)
C14 0.057(2) 0.046(2) 0.045(2) -0.0006(16) 0.0139(17) 0.0267(19)
C15 0.073(3) 0.054(2) 0.047(2) 0.0087(18) 0.0140(19) 0.035(2)
C16 0.058(2) 0.059(2) 0.0382(19) 0.0111(17) 0.0126(17) 0.021(2)
C17 0.050(2) 0.062(2) 0.0355(18) -0.0005(17) 0.0186(16) 0.0211(19)
C18 0.0390(19) 0.0433(19) 0.0404(18) 0.0018(15) 0.0154(15) 0.0168(17)
B1 0.090(4) 0.062(3) 0.040(2) 0.004(2) 0.017(2) 0.055(3)
F1 0.139(3) 0.0675(19) 0.153(3) -0.0109(19) 0.015(2) 0.040(2)
F2 0.139(3) 0.162(3) 0.124(2) 0.054(2) 0.074(2) 0.119(3)
F3 0.155(3) 0.106(2) 0.0777(17) 0.0291(16) 0.0249(17) 0.090(2)
F4 0.144(3) 0.122(2) 0.0609(15) -0.0058(15) 0.0449(16) 0.063(2)
O3 0.119(2) 0.104(2) 0.0609(17) 0.0171(16) 0.0427(17) 0.080(2)

loop_
_atom_type_symbol
_atom_type_description
_atom_type_scat_dispersion_real
_atom_type_scat_dispersion_imag
_atom_type_scat_source
C C 0.0033 0.0016 'International Tables Vol C Tables 4.2.6.8 and 6.1.1.4'
H H 0.0000 0.0000 'International Tables Vol C Tables 4.2.6.8 and 6.1.1.4'
B B 0.0013 0.0007 'International Tables Vol C Tables 4.2.6.8 and 6.1.1.4'
N N 0.0061 0.0033 'International Tables Vol C Tables 4.2.6.8 and 6.1.1.4'
O O 0.0106 0.0060 'International Tables Vol C Tables 4.2.6.8 and 6.1.1.4'
F F 0.0171 0.0103 'International Tables Vol C Tables 4.2.6.8 and 6.1.1.4'
Ag Ag -0.8971 1.1015 'International Tables Vol C Tables 4.2.6.8 and 6.1.1.4'

loop_
_geom_angle_atom_site_label_1
_geom_angle_atom_site_label_2
_geom_angle_atom_site_label_3
_geom_angle
_geom_angle_site_symmetry_1
_geom_angle_site_symmetry_3
_geom_angle_publ_flag
N5 Ag1 N4 132.54(9) . . ?
N5 Ag1 N3 118.49(10) . 2_665 ?
N4 Ag1 N3 108.67(9) . 2_665 ?
C5 O1 H1 109.5 . . ?
C18 O2 H2 109.5 . . ?
C7 N1 N2 117.8(3) . . ?
C8 N2 C9 105.8(3) . . ?
C8 N2 N1 121.0(2) . . ?
C9 N2 N1 133.0(3) . . ?
C8 N3 N4 106.6(2) . . ?
C8 N3 Ag1 124.9(2) . 2_665 ?
N4 N3 Ag1 127.13(19) . 2_665 ?
C9 N4 N3 107.8(2) . . ?
C9 N4 Ag1 129.1(2) . . ?
N3 N4 Ag1 123.11(19) . . ?
C10 N5 N6 108.1(2) . . ?
C10 N5 Ag1 126.3(2) . . ?
N6 N5 Ag1 125.68(19) . . ?
C11 N6 N5 105.7(3) . . ?
C11 N7 C10 105.5(3) . . ?
C11 N7 N8 122.4(2) . . ?
C10 N7 N8 132.0(3) . . ?
C12 N8 N7 117.5(2) . . ?
C2 C1 C6 120.5(4) . . ?
C2 C1 H1A 119.8 . . ?
C6 C1 H1A 119.8 . . ?
C1 C2 C3 119.8(4) . . ?
C1 C2 H2A 120.1 . . ?
C3 C2 H2A 120.1 . . ?
C4 C3 C2 120.7(4) . . ?
C4 C3 H3 119.7 . . ?
C2 C3 H3 119.7 . . ?
C3 C4 C5 120.8(4) . . ?
C3 C4 H4 119.6 . . ?
C5 C4 H4 119.6 . . ?
O1 C5 C4 117.9(3) . . ?
O1 C5 C6 122.8(3) . . ?
C4 C5 C6 119.3(4) . . ?
C5 C6 C1 118.9(3) . . ?
C5 C6 C7 122.4(3) . . ?
C1 C6 C7 118.6(3) . . ?
N1 C7 C6 120.5(3) . . ?
N1 C7 H7 119.7 . . ?
C6 C7 H7 119.7 . . ?
N3 C8 N2 110.4(3) . . ?
N3 C8 H8 124.8 . . ?
N2 C8 H8 124.8 . . ?
N4 C9 N2 109.5(3) . . ?
N4 C9 H9 125.3 . . ?
N2 C9 H9 125.3 . . ?
N5 C10 N7 109.5(3) . . ?
N5 C10 H10 125.3 . . ?
N7 C10 H10 125.3 . . ?
N6 C11 N7 111.3(3) . . ?
N6 C11 H11 124.4 . . ?
N7 C11 H11 124.4 . . ?
N8 C12 C13 120.8(3) . . ?
N8 C12 H12 119.6 . . ?
C13 C12 H12 119.6 . . ?
C14 C13 C18 118.4(3) . . ?
C14 C13 C12 118.4(3) . . ?
C18 C13 C12 123.2(3) . . ?
C15 C14 C13 121.2(3) . . ?
C15 C14 H14 119.4 . . ?
C13 C14 H14 119.4 . . ?
C14 C15 C16 119.7(3) . . ?
C14 C15 H15 120.1 . . ?
C16 C15 H15 120.1 . . ?
C17 C16 C15 120.9(3) . . ?
C17 C16 H16 119.6 . . ?
C15 C16 H16 119.6 . . ?
C16 C17 C18 119.9(3) . . ?
C16 C17 H17 120.0 . . ?
C18 C17 H17 120.0 . . ?
O2 C18 C17 117.1(3) . . ?
O2 C18 C13 123.0(3) . . ?
C17 C18 C13 119.9(3) . . ?
F4 B1 F2 112.2(4) . . ?
F4 B1 F3 109.5(3) . . ?
F2 B1 F3 109.0(4) . . ?
F4 B1 F1 109.3(4) . . ?
F2 B1 F1 109.0(4) . . ?
F3 B1 F1 107.7(4) . . ?
H3A O3 H3B 115.7 . . ?

loop_
_geom_bond_atom_site_label_1
_geom_bond_atom_site_label_2
_geom_bond_distance
_geom_bond_site_symmetry_2
_geom_bond_publ_flag
Ag1 N5 2.197(2) . ?
Ag1 N4 2.242(2) . ?
Ag1 N3 2.283(3) 2_665 ?
O1 C5 1.354(4) . ?
O1 H1 0.8200 . ?
O2 C18 1.345(4) . ?
O2 H2 0.8200 . ?
N1 C7 1.272(4) . ?
N1 N2 1.397(3) . ?
N2 C8 1.334(4) . ?
N2 C9 1.352(4) . ?
N3 C8 1.301(4) . ?
N3 N4 1.376(3) . ?
N3 Ag1 2.283(3) 2_665 ?
N4 C9 1.292(4) . ?
N5 C10 1.301(4) . ?
N5 N6 1.390(4) . ?
N6 C11 1.304(4) . ?
N7 C11 1.342(4) . ?
N7 C10 1.355(4) . ?
N7 N8 1.398(3) . ?
N8 C12 1.268(4) . ?
C1 C2 1.364(5) . ?
C1 C6 1.401(5) . ?
C1 H1A 0.9300 . ?
C2 C3 1.371(6) . ?
C2 H2A 0.9300 . ?
C3 C4 1.366(6) . ?
C3 H3 0.9300 . ?
C4 C5 1.372(5) . ?
C4 H4 0.9300 . ?
C5 C6 1.398(5) . ?
C6 C7 1.444(4) . ?
C7 H7 0.9300 . ?
C8 H8 0.9300 . ?
C9 H9 0.9300 . ?
C10 H10 0.9300 . ?
C11 H11 0.9300 . ?
C12 C13 1.452(4) . ?
C12 H12 0.9300 . ?
C13 C14 1.400(4) . ?
C13 C18 1.406(4) . ?
C14 C15 1.369(5) . ?
C14 H14 0.9300 . ?
C15 C16 1.379(5) . ?
C15 H15 0.9300 . ?
C16 C17 1.378(5) . ?
C16 H16 0.9300 . ?
C17 C18 1.388(5) . ?
C17 H17 0.9300 . ?
B1 F4 1.325(5) . ?
B1 F2 1.350(5) . ?
B1 F3 1.363(5) . ?
B1 F1 1.378(6) . ?
O3 H3A 0.8498 . ?
O3 H3B 0.8495 . ?

loop_
_geom_torsion_atom_site_label_1
_geom_torsion_atom_site_label_2
_geom_torsion_atom_site_label_3
_geom_torsion_atom_site_label_4
_geom_torsion
_geom_torsion_site_symmetry_1
_geom_torsion_site_symmetry_2
_geom_torsion_site_symmetry_3
_geom_torsion_site_symmetry_4
_geom_torsion_publ_flag
C7 N1 N2 C8 163.7(3) . . . . ?
C7 N1 N2 C9 -10.4(5) . . . . ?
C8 N3 N4 C9 0.6(4) . . . . ?
Ag1 N3 N4 C9 168.0(2) 2_665 . . . ?
C8 N3 N4 Ag1 179.3(2) . . . . ?
Ag1 N3 N4 Ag1 -13.3(4) 2_665 . . . ?
N5 Ag1 N4 C9 16.2(4) . . . . ?
N3 Ag1 N4 C9 -170.4(3) 2_665 . . . ?
N5 Ag1 N4 N3 -162.1(2) . . . . ?
N3 Ag1 N4 N3 11.2(3) 2_665 . . . ?
N4 Ag1 N5 C10 -3.0(3) . . . . ?
N3 Ag1 N5 C10 -175.8(3) 2_665 . . . ?
N4 Ag1 N5 N6 177.7(2) . . . . ?
N3 Ag1 N5 N6 4.9(3) 2_665 . . . ?
C10 N5 N6 C11 -0.6(4) . . . . ?
Ag1 N5 N6 C11 178.8(2) . . . . ?
C11 N7 N8 C12 -172.3(3) . . . . ?
C10 N7 N8 C12 11.2(5) . . . . ?
C6 C1 C2 C3 -0.9(6) . . . . ?
C1 C2 C3 C4 0.7(7) . . . . ?
C2 C3 C4 C5 0.9(7) . . . . ?
C3 C4 C5 O1 176.6(4) . . . . ?
C3 C4 C5 C6 -2.2(7) . . . . ?
O1 C5 C6 C1 -176.8(3) . . . . ?
C4 C5 C6 C1 2.0(5) . . . . ?
O1 C5 C6 C7 0.6(5) . . . . ?
C4 C5 C6 C7 179.4(3) . . . . ?
C2 C1 C6 C5 -0.4(5) . . . . ?
C2 C1 C6 C7 -178.0(3) . . . . ?
N2 N1 C7 C6 -176.7(3) . . . . ?
C5 C6 C7 N1 0.4(5) . . . . ?
C1 C6 C7 N1 177.8(3) . . . . ?
N4 N3 C8 N2 -0.6(4) . . . . ?
Ag1 N3 C8 N2 -168.3(2) 2_665 . . . ?
C9 N2 C8 N3 0.4(4) . . . . ?
N1 N2 C8 N3 -175.1(3) . . . . ?
N3 N4 C9 N2 -0.4(4) . . . . ?
Ag1 N4 C9 N2 -179.0(2) . . . . ?
C8 N2 C9 N4 0.0(4) . . . . ?
N1 N2 C9 N4 174.7(3) . . . . ?
N6 N5 C10 N7 0.2(4) . . . . ?
Ag1 N5 C10 N7 -179.2(2) . . . . ?
C11 N7 C10 N5 0.3(4) . . . . ?
N8 N7 C10 N5 177.2(3) . . . . ?
N5 N6 C11 N7 0.8(4) . . . . ?
C10 N7 C11 N6 -0.7(4) . . . . ?
N8 N7 C11 N6 -177.9(3) . . . . ?
N7 N8 C12 C13 -178.2(3) . . . . ?
N8 C12 C13 C14 176.9(3) . . . . ?
N8 C12 C13 C18 -2.9(5) . . . . ?
C18 C13 C14 C15 1.8(5) . . . . ?
C12 C13 C14 C15 -178.0(3) . . . . ?
C13 C14 C15 C16 -2.4(6) . . . . ?
C14 C15 C16 C17 1.0(6) . . . . ?
C15 C16 C17 C18 1.0(6) . . . . ?
C16 C17 C18 O2 178.7(3) . . . . ?
C16 C17 C18 C13 -1.6(5) . . . . ?
C14 C13 C18 O2 179.9(3) . . . . ?
C12 C13 C18 O2 -0.3(5) . . . . ?
C14 C13 C18 C17 0.2(5) . . . . ?
C12 C13 C18 C17 180.0(3) . . . . ?
